data_4086119
loop_
_publ_author_name
'Aghazadeh Meshgi, Mohammad'
'Baumgartner, Judith'
'Marschner, Christoph'

_publ_section_title
;
 Oligosilanylsilatranes.
;
_journal_issue 15
_journal_name_full Organometallics
_journal_page_first 3721
_journal_page_last 3731
_journal_paper_doi 10.1021/acs.organomet.5b00404
_journal_volume 34
_journal_year 2015
_chemical_formula_sum 'C18 H35 N O3 Si4'
_chemical_formula_weight 425.83
_chemical_name_systematic
; 
 ? 
;
_space_group_IT_number 29
_symmetry_cell_setting orthorhombic
_symmetry_space_group_name_Hall 'P 2c -2ac'
_symmetry_space_group_name_H-M 'P c a 21'
_atom_sites_solution_hydrogens geom
_atom_sites_solution_primary direct
_atom_sites_solution_secondary difmap
_audit_creation_method SHELXL-97
_cell_angle_alpha 90.00
_cell_angle_beta 90.00
_cell_angle_gamma 90.00
_cell_formula_units_Z 8
_cell_length_a 19.188(4)
_cell_length_b 10.488(2)
_cell_length_c 23.506(5)
_cell_measurement_reflns_used 9409
_cell_measurement_temperature 100(2)
_cell_measurement_theta_max 52.391
_cell_measurement_theta_min 4.404
_cell_volume 4730.4(17)
_computing_cell_refinement 'Bruker XSCANS'
_computing_data_collection 'Bruker XSCANS'
_computing_data_reduction 'Bruker SHELXTL'
_computing_molecular_graphics 'Bruker SHELXTL'
_computing_publication_material 'Bruker SHELXTL'
_computing_structure_refinement 'SHELXL-97 (Sheldrick, 1997)'
_computing_structure_solution 'SHELXS-97 (Sheldrick, 1990)'
_diffrn_ambient_temperature 100(2)
_diffrn_measured_fraction_theta_full 1.000
_diffrn_measured_fraction_theta_max 1.000
_diffrn_measurement_device_type 'SMART APEX'
_diffrn_measurement_method '\w scans'
_diffrn_radiation_monochromator graphite
_diffrn_radiation_source 'fine-focus sealed tube'
_diffrn_radiation_type MoK\a
_diffrn_radiation_wavelength 0.71073
_diffrn_reflns_av_R_equivalents 0.0704
_diffrn_reflns_av_sigmaI/netI 0.0653
_diffrn_reflns_limit_h_max 23
_diffrn_reflns_limit_h_min -23
_diffrn_reflns_limit_k_max 12
_diffrn_reflns_limit_k_min -12
_diffrn_reflns_limit_l_max 28
_diffrn_reflns_limit_l_min -28
_diffrn_reflns_number 35342
_diffrn_reflns_theta_full 26.00
_diffrn_reflns_theta_max 26.00
_diffrn_reflns_theta_min 1.73
_exptl_absorpt_coefficient_mu 0.268
_exptl_absorpt_correction_T_max 0.9685
_exptl_absorpt_correction_T_min 0.9508
_exptl_absorpt_correction_type multi-scan
_exptl_absorpt_process_details SADABS
_exptl_crystal_colour colorless
_exptl_crystal_density_diffrn 1.196
_exptl_crystal_density_method 'not measured'
_exptl_crystal_description blocks
_exptl_crystal_F_000 1840
_exptl_crystal_size_max 0.19
_exptl_crystal_size_mid 0.17
_exptl_crystal_size_min 0.12
_platon_squeeze_details
;
;
_refine_diff_density_max 1.567
_refine_diff_density_min -0.504
_refine_diff_density_rms 0.157
_refine_ls_abs_structure_details 'Flack H D (1983), Acta Cryst. A39, 876-881'
_refine_ls_abs_structure_Flack 0.60(19)
_refine_ls_extinction_method none
_refine_ls_goodness_of_fit_ref 1.229
_refine_ls_hydrogen_treatment constr
_refine_ls_matrix_type full
_refine_ls_number_parameters 482
_refine_ls_number_reflns 9218
_refine_ls_number_restraints 13
_refine_ls_restrained_S_all 1.229
_refine_ls_R_factor_all 0.0961
_refine_ls_R_factor_gt 0.0910
_refine_ls_shift/su_max 0.001
_refine_ls_shift/su_mean 0.000
_refine_ls_structure_factor_coef Fsqd
_refine_ls_weighting_details 'calc w=1/[\s^2^(Fo^2^)+(0.1051P)^2^+8.5481P] where P=(Fo^2^+2Fc^2^)/3'
_refine_ls_weighting_scheme calc
_refine_ls_wR_factor_gt 0.2093
_refine_ls_wR_factor_ref 0.2124
_reflns_number_gt 8629
_reflns_number_total 9218
_reflns_threshold_expression >2sigma(I)
_cod_data_source_file om5b00404_si_002.cif
_cod_data_source_block 9_1128j
_cod_depositor_comments
;
The following automatic conversions were performed:

'_symmetry_cell_setting' value 'Orthorhombic' changed to
'orthorhombic' according to
/usr/data/users/saulius/crontab/automatic-downloads/rss-feeds/ACS/lib/dictionaries/cif_core.dic
dictionary named 'cif_core.dic' version 2.4.2 from 2011-04-26.

Automatic conversion script
Id: cif_fix_values 3271 2015-04-21 07:52:19Z andrius 

 Adding full bibliography for 4086115--4086125.cif.
;
_cod_original_cell_volume 4730.6(16)
_cod_original_sg_symbol_H-M Pca2(1)
_cod_database_code 4086119

loop_
_symmetry_equiv_pos_as_xyz
'x, y, z'
'-x, -y, z+1/2'
'x+1/2, -y, z'
'-x+1/2, y, z+1/2'

loop_
_atom_site_label
_atom_site_type_symbol
_atom_site_fract_x
_atom_site_fract_y
_atom_site_fract_z
_atom_site_U_iso_or_equiv
_atom_site_adp_type
_atom_site_occupancy
_atom_site_symmetry_multiplicity
_atom_site_calc_flag
_atom_site_refinement_flags
Si1 Si 1.00342(8) 0.91802(16) 0.09232(7) 0.0102(3) Uani 1 1 d .
Si2 Si 1.11542(9) 0.98309(16) 0.11960(7) 0.0125(4) Uani 1 1 d .
Si3 Si 0.97055(9) 0.99840(14) 0.00228(7) 0.0103(3) Uani 1 1 d .
Si4 Si 0.92061(9) 0.98774(16) 0.15860(7) 0.0154(4) Uani 1 1 d .
Si5 Si 0.72893(8) 0.41681(15) 0.85804(7) 0.0100(3) Uani 1 1 d .
Si6 Si 0.76269(9) 0.49438(14) 0.94927(7) 0.0107(3) Uani 1 1 d .
Si7 Si 0.61509(9) 0.47453(16) 0.83294(7) 0.0137(4) Uani 1 1 d .
Si8 Si 0.80610(10) 0.49606(16) 0.78842(7) 0.0165(4) Uani 1 1 d .
N1 N 0.9363(2) 1.0821(5) -0.0770(2) 0.0123(11) Uani 1 1 d .
N2 N 0.7930(3) 0.5711(5) 1.0316(2) 0.0162(11) Uani 1 1 d .
O1 O 1.0041(3) 1.1434(4) 0.0140(2) 0.0324(13) Uani 1 1 d .
O2 O 1.0120(3) 0.8986(5) -0.04015(19) 0.0233(11) Uani 1 1 d .
O3 O 0.8847(2) 0.9773(5) 0.01191(18) 0.0208(10) Uani 1 1 d .
O4 O 0.8423(2) 0.5416(5) 0.93094(19) 0.0234(11) Uani 1 1 d .
O5 O 0.7544(3) 0.3587(4) 0.98681(19) 0.0214(10) Uani 1 1 d .
O6 O 0.6986(2) 0.6018(4) 0.9549(2) 0.0210(10) Uani 1 1 d .
C1 C 1.0477(3) 0.6729(6) 0.0515(3) 0.0142(12) Uani 1 1 d .
H1 H 1.0661 0.7202 0.0204 0.017 Uiso 1 1 calc R
C2 C 1.0572(3) 0.5412(6) 0.0528(3) 0.0183(14) Uani 1 1 d .
H2 H 1.0824 0.4999 0.0233 0.022 Uiso 1 1 calc R
C3 C 1.0121(3) 0.7366(6) 0.0944(3) 0.0124(12) Uani 1 1 d U
C4 C 1.0295(4) 0.4707(7) 0.0975(4) 0.0312(18) Uani 1 1 d .
H4 H 1.0338 0.3804 0.0979 0.037 Uiso 1 1 calc R
C5 C 0.9869(4) 0.6648(7) 0.1406(3) 0.0225(15) Uani 1 1 d .
H5 H 0.9640 0.7061 0.1713 0.027 Uiso 1 1 calc R
C6 C 0.9957(4) 0.5325(7) 0.1411(3) 0.0297(18) Uani 1 1 d .
H6 H 0.9780 0.4845 0.1722 0.036 Uiso 1 1 calc R
C7 C 0.7476(3) 0.1669(6) 0.8068(3) 0.0154(13) Uani 1 1 d .
H7 H 0.7699 0.2108 0.7766 0.018 Uiso 1 1 calc R
C8 C 0.6907(3) 0.1661(6) 0.8969(3) 0.0126(12) Uani 1 1 d .
H8 H 0.6741 0.2093 0.9298 0.015 Uiso 1 1 calc R
C9 C 0.7236(3) 0.2359(6) 0.8532(3) 0.0106(11) Uani 1 1 d .
C10 C 0.6821(3) 0.0333(6) 0.8924(3) 0.0162(13) Uani 1 1 d .
H10 H 0.6589 -0.0121 0.9218 0.019 Uiso 1 1 calc R
C11 C 0.7068(4) -0.0300(6) 0.8467(3) 0.0221(15) Uani 1 1 d .
H11 H 0.7016 -0.1199 0.8443 0.027 Uiso 1 1 calc R
C12 C 0.7399(4) 0.0357(7) 0.8034(3) 0.0216(15) Uani 1 1 d .
H12 H 0.7573 -0.0091 0.7713 0.026 Uiso 1 1 calc R
C13 C 0.5544(3) 0.4522(7) 0.8946(3) 0.0225(15) Uani 1 1 d .
H13A H 0.5658 0.5141 0.9245 0.034 Uiso 1 1 calc R
H13B H 0.5595 0.3656 0.9097 0.034 Uiso 1 1 calc R
H13C H 0.5063 0.4654 0.8820 0.034 Uiso 1 1 calc R
C14 C 0.5838(4) 0.3645(7) 0.7753(3) 0.0273(16) Uani 1 1 d .
H14A H 0.5343 0.3806 0.7679 0.041 Uiso 1 1 calc R
H14B H 0.5900 0.2759 0.7875 0.041 Uiso 1 1 calc R
H14C H 0.6107 0.3797 0.7406 0.041 Uiso 1 1 calc R
C15 C 0.6058(4) 0.6431(6) 0.8085(4) 0.0286(17) Uani 1 1 d .
H15A H 0.5577 0.6580 0.7960 0.043 Uiso 1 1 calc R
H15B H 0.6377 0.6588 0.7767 0.043 Uiso 1 1 calc R
H15C H 0.6170 0.7010 0.8399 0.043 Uiso 1 1 calc R
C16 C 1.1184(4) 1.1496(6) 0.1491(3) 0.0253(16) Uani 1 1 d .
H16A H 1.0804 1.1610 0.1765 0.038 Uiso 1 1 calc R
H16B H 1.1132 1.2111 0.1181 0.038 Uiso 1 1 calc R
H16C H 1.1632 1.1634 0.1682 0.038 Uiso 1 1 calc R
C17 C 1.1497(4) 0.8693(7) 0.1744(3) 0.0309(18) Uani 1 1 d .
H17A H 1.1993 0.8863 0.1810 0.046 Uiso 1 1 calc R
H17B H 1.1438 0.7816 0.1608 0.046 Uiso 1 1 calc R
H17C H 1.1239 0.8807 0.2100 0.046 Uiso 1 1 calc R
C18 C 1.1752(4) 0.9738(7) 0.0569(3) 0.0268(16) Uani 1 1 d .
H18A H 1.1609 1.0368 0.0284 0.040 Uiso 1 1 calc R
H18B H 1.1729 0.8882 0.0403 0.040 Uiso 1 1 calc R
H18C H 1.2230 0.9916 0.0691 0.040 Uiso 1 1 calc R
C19 C 0.8960(4) 1.1567(8) 0.1422(3) 0.0342(19) Uani 1 1 d .
H19A H 0.8796 1.1624 0.1027 0.051 Uiso 1 1 calc R
H19B H 0.9367 1.2120 0.1472 0.051 Uiso 1 1 calc R
H19C H 0.8587 1.1841 0.1679 0.051 Uiso 1 1 calc R
C20 C 0.9535(4) 0.9817(7) 0.2341(3) 0.0206(14) Uani 1 1 d .
H20A H 0.9160 1.0071 0.2601 0.031 Uiso 1 1 calc R
H20B H 0.9930 1.0401 0.2384 0.031 Uiso 1 1 calc R
H20C H 0.9684 0.8947 0.2432 0.031 Uiso 1 1 calc R
C21 C 0.8391(3) 0.8883(8) 0.1535(3) 0.0266(16) Uani 1 1 d .
H21A H 0.8501 0.7995 0.1627 0.040 Uiso 1 1 calc R
H21B H 0.8205 0.8931 0.1147 0.040 Uiso 1 1 calc R
H21C H 0.8043 0.9207 0.1803 0.040 Uiso 1 1 calc R
C22 C 0.7708(4) 0.4783(8) 0.7143(3) 0.0281(17) Uani 1 1 d .
H22A H 0.8069 0.5021 0.6868 0.042 Uiso 1 1 calc R
H22B H 0.7302 0.5340 0.7096 0.042 Uiso 1 1 calc R
H22C H 0.7570 0.3895 0.7080 0.042 Uiso 1 1 calc R
C23 C 0.8207(4) 0.6716(7) 0.8008(3) 0.0309(17) Uani 1 1 d .
H23A H 0.8585 0.7017 0.7763 0.046 Uiso 1 1 calc R
H23B H 0.8332 0.6858 0.8408 0.046 Uiso 1 1 calc R
H23C H 0.7779 0.7186 0.7920 0.046 Uiso 1 1 calc R
C24 C 0.8932(3) 0.4129(7) 0.7914(3) 0.0205(14) Uani 1 1 d .
H24A H 0.8864 0.3208 0.7870 0.031 Uiso 1 1 calc R
H24B H 0.9154 0.4301 0.8282 0.031 Uiso 1 1 calc R
H24C H 0.9231 0.4446 0.7607 0.031 Uiso 1 1 calc R
C25 C 1.0036(4) 1.2396(7) -0.0291(3) 0.0299(17) Uani 1 1 d .
H25A H 1.0468 1.2337 -0.0520 0.036 Uiso 1 1 calc R
H25B H 1.0021 1.3249 -0.0111 0.036 Uiso 1 1 calc R
C26 C 0.9408(4) 1.2229(6) -0.0674(3) 0.0300(17) Uani 1 1 d .
H26A H 0.8981 1.2551 -0.0487 0.036 Uiso 1 1 calc R
H26B H 0.9474 1.2688 -0.1038 0.036 Uiso 1 1 calc R
C27 C 1.0023(4) 0.8971(8) -0.1006(3) 0.0239(16) Uani 1 1 d .
H27A H 0.9635 0.8393 -0.1109 0.029 Uiso 1 1 calc R
H27B H 1.0452 0.8668 -0.1198 0.029 Uiso 1 1 calc R
C28 C 0.9854(4) 1.0344(8) -0.1194(3) 0.0298(17) Uani 1 1 d .
H28A H 1.0281 1.0872 -0.1201 0.036 Uiso 1 1 calc R
H28B H 0.9641 1.0350 -0.1578 0.036 Uiso 1 1 calc R
C29 C 0.8329(3) 1.0287(7) -0.0250(3) 0.0213(15) Uani 1 1 d .
H29A H 0.8182 1.1140 -0.0115 0.026 Uiso 1 1 calc R
H29B H 0.7915 0.9723 -0.0257 0.026 Uiso 1 1 calc R
C30 C 0.8641(4) 1.0385(8) -0.0841(3) 0.0267(16) Uani 1 1 d .
H30A H 0.8631 0.9544 -0.1032 0.032 Uiso 1 1 calc R
H30B H 0.8374 1.1000 -0.1075 0.032 Uiso 1 1 calc R
C31 C 0.8925(3) 0.5880(7) 0.9703(3) 0.0193(14) Uani 1 1 d U
H31A H 0.9234 0.6505 0.9513 0.023 Uiso 1 1 calc R
H31B H 0.9216 0.5166 0.9843 0.023 Uiso 1 1 calc R
C32 C 0.8553(3) 0.6513(6) 1.0200(3) 0.0168(13) Uani 1 1 d .
H32A H 0.8860 0.6546 1.0538 0.020 Uiso 1 1 calc R
H32B H 0.8412 0.7392 1.0099 0.020 Uiso 1 1 calc R
C33 C 0.7592(4) 0.3564(6) 1.0476(2) 0.0178(13) Uani 1 1 d .
H33A H 0.7760 0.2720 1.0605 0.021 Uiso 1 1 calc R
H33B H 0.7128 0.3717 1.0646 0.021 Uiso 1 1 calc R
C34 C 0.8092(3) 0.4588(7) 1.0661(3) 0.0171(13) Uani 1 1 d .
H34A H 0.8030 0.4780 1.1071 0.020 Uiso 1 1 calc R
H34B H 0.8579 0.4314 1.0597 0.020 Uiso 1 1 calc R
C35 C 0.6989(3) 0.6972(7) 0.9983(3) 0.0267(16) Uani 1 1 d .
H35A H 0.6505 0.7249 1.0064 0.032 Uiso 1 1 calc R
H35B H 0.7257 0.7723 0.9852 0.032 Uiso 1 1 calc R
C36 C 0.7317(3) 0.6432(6) 1.0520(3) 0.0149(12) Uani 1 1 d .
H36A H 0.7460 0.7125 1.0781 0.018 Uiso 1 1 calc R
H36B H 0.6987 0.5863 1.0722 0.018 Uiso 1 1 calc R

loop_
_atom_site_aniso_label
_atom_site_aniso_U_11
_atom_site_aniso_U_22
_atom_site_aniso_U_33
_atom_site_aniso_U_23
_atom_site_aniso_U_13
_atom_site_aniso_U_12
Si1 0.0088(7) 0.0121(8) 0.0098(8) 0.0000(7) -0.0017(6) 0.0021(6)
Si2 0.0133(8) 0.0137(8) 0.0105(8) 0.0035(7) -0.0028(7) -0.0005(6)
Si3 0.0171(8) 0.0046(7) 0.0092(8) 0.0018(6) -0.0024(6) 0.0002(7)
Si4 0.0171(9) 0.0203(9) 0.0088(8) -0.0042(7) -0.0023(7) 0.0039(7)
Si5 0.0121(8) 0.0109(8) 0.0069(7) -0.0014(6) -0.0015(6) 0.0037(6)
Si6 0.0176(8) 0.0052(7) 0.0092(8) -0.0025(6) -0.0004(7) 0.0027(7)
Si7 0.0177(9) 0.0120(8) 0.0114(8) 0.0013(7) -0.0017(7) 0.0055(7)
Si8 0.0283(10) 0.0115(8) 0.0096(8) 0.0022(7) 0.0017(7) 0.0017(7)
N1 0.008(2) 0.014(3) 0.016(3) 0.001(2) -0.002(2) -0.0016(19)
N2 0.012(2) 0.023(3) 0.013(3) -0.002(2) 0.001(2) -0.003(2)
O1 0.047(3) 0.011(2) 0.039(3) 0.012(2) -0.025(3) -0.012(2)
O2 0.033(3) 0.025(2) 0.012(2) 0.0001(19) 0.0057(19) 0.018(2)
O3 0.011(2) 0.044(3) 0.008(2) 0.009(2) 0.0012(17) 0.007(2)
O4 0.018(2) 0.038(3) 0.014(2) -0.005(2) 0.0095(19) -0.003(2)
O5 0.035(3) 0.016(2) 0.013(2) -0.0058(18) -0.008(2) -0.001(2)
O6 0.018(2) 0.020(2) 0.026(2) -0.014(2) -0.010(2) 0.0062(19)
C1 0.008(3) 0.019(3) 0.016(3) 0.006(3) -0.003(2) 0.003(2)
C2 0.016(3) 0.015(3) 0.024(3) 0.001(3) -0.012(3) -0.002(2)
C3 0.008(3) 0.015(3) 0.014(3) 0.001(3) -0.010(2) -0.003(2)
C4 0.034(4) 0.013(3) 0.046(5) 0.008(3) -0.017(4) 0.008(3)
C5 0.023(3) 0.024(4) 0.020(3) 0.003(3) -0.001(3) -0.004(3)
C6 0.038(4) 0.022(4) 0.029(4) 0.018(3) -0.001(3) -0.005(3)
C7 0.017(3) 0.020(3) 0.009(3) -0.003(3) -0.005(2) 0.001(3)
C8 0.007(3) 0.019(3) 0.012(3) -0.005(3) -0.006(2) 0.000(2)
C9 0.007(3) 0.013(3) 0.012(3) 0.000(2) -0.005(2) 0.004(2)
C10 0.009(3) 0.021(3) 0.019(3) 0.005(3) -0.008(3) -0.005(2)
C11 0.022(3) 0.014(3) 0.031(4) -0.005(3) -0.009(3) 0.004(3)
C12 0.021(3) 0.025(3) 0.018(3) -0.015(3) -0.007(3) 0.006(3)
C13 0.007(3) 0.027(4) 0.034(4) 0.003(3) 0.009(3) 0.001(3)
C14 0.025(4) 0.036(4) 0.021(4) -0.009(3) -0.008(3) 0.003(3)
C15 0.033(4) 0.007(3) 0.046(5) 0.016(3) 0.000(3) 0.000(3)
C16 0.018(3) 0.018(3) 0.040(4) -0.002(3) 0.003(3) -0.005(3)
C17 0.030(4) 0.030(4) 0.033(4) 0.018(3) -0.016(3) -0.005(3)
C18 0.042(4) 0.025(4) 0.014(3) 0.002(3) 0.001(3) 0.005(3)
C19 0.039(5) 0.039(5) 0.024(4) -0.007(3) -0.014(3) 0.019(4)
C20 0.024(3) 0.027(4) 0.010(3) 0.000(3) -0.001(3) -0.003(3)
C21 0.015(3) 0.047(5) 0.018(3) -0.012(3) 0.005(3) -0.001(3)
C22 0.033(4) 0.041(4) 0.010(3) -0.001(3) -0.003(3) 0.006(3)
C23 0.045(4) 0.022(4) 0.026(4) 0.009(3) 0.009(3) -0.015(3)
C24 0.013(3) 0.031(4) 0.017(3) 0.005(3) 0.002(3) -0.001(3)
C25 0.049(5) 0.013(3) 0.028(4) 0.012(3) -0.015(3) -0.009(3)
C26 0.045(5) 0.011(3) 0.034(4) 0.009(3) -0.006(3) -0.005(3)
C27 0.021(3) 0.046(4) 0.005(3) -0.001(3) 0.000(3) 0.012(3)
C28 0.014(3) 0.049(5) 0.026(4) 0.013(4) -0.002(3) 0.005(3)
C29 0.013(3) 0.032(4) 0.019(3) 0.001(3) 0.000(3) 0.000(3)
C30 0.025(4) 0.039(4) 0.016(3) 0.002(3) -0.002(3) 0.001(3)
C31 0.007(3) 0.033(3) 0.018(3) -0.003(2) -0.004(2) -0.007(2)
C32 0.010(3) 0.017(3) 0.023(3) -0.004(3) 0.003(3) -0.008(2)
C33 0.030(4) 0.021(3) 0.003(3) 0.002(2) 0.002(3) -0.010(3)
C34 0.011(3) 0.030(4) 0.010(3) 0.007(3) 0.000(2) -0.003(3)
C35 0.017(3) 0.027(4) 0.036(4) -0.016(3) -0.002(3) -0.003(3)
C36 0.013(3) 0.018(3) 0.014(3) -0.011(3) 0.003(2) 0.001(2)

loop_
_atom_type_symbol
_atom_type_description
_atom_type_scat_dispersion_real
_atom_type_scat_dispersion_imag
_atom_type_scat_source
C C 0.0033 0.0016 'International Tables Vol C Tables 4.2.6.8 and 6.1.1.4'
H H 0.0000 0.0000 'International Tables Vol C Tables 4.2.6.8 and 6.1.1.4'
N N 0.0061 0.0033 'International Tables Vol C Tables 4.2.6.8 and 6.1.1.4'
O O 0.0106 0.0060 'International Tables Vol C Tables 4.2.6.8 and 6.1.1.4'
Si Si 0.0817 0.0704 'International Tables Vol C Tables 4.2.6.8 and 6.1.1.4'

loop_
_geom_angle_atom_site_label_1
_geom_angle_atom_site_label_2
_geom_angle_atom_site_label_3
_geom_angle
C3 Si1 Si4 110.7(2)
C3 Si1 Si2 101.69(18)
Si4 Si1 Si2 110.42(9)
C3 Si1 Si3 113.7(2)
Si4 Si1 Si3 107.65(9)
Si2 Si1 Si3 112.69(9)
C18 Si2 C17 107.1(4)
C18 Si2 C16 108.7(3)
C17 Si2 C16 109.1(4)
C18 Si2 Si1 109.3(3)
C17 Si2 Si1 108.9(2)
C16 Si2 Si1 113.5(2)
O2 Si3 O1 119.4(3)
O2 Si3 O3 118.1(3)
O1 Si3 O3 118.3(3)
O2 Si3 N1 83.3(2)
O1 Si3 N1 83.7(2)
O3 Si3 N1 82.6(2)
O2 Si3 Si1 100.74(18)
O1 Si3 Si1 94.23(19)
O3 Si3 Si1 95.40(17)
N1 Si3 Si1 175.98(17)
C19 Si4 C21 107.5(4)
C19 Si4 C20 108.1(3)
C21 Si4 C20 108.6(3)
C19 Si4 Si1 109.2(3)
C21 Si4 Si1 110.4(2)
C20 Si4 Si1 112.9(2)
C9 Si5 Si7 101.08(18)
C9 Si5 Si8 110.1(2)
Si7 Si5 Si8 108.64(9)
C9 Si5 Si6 114.1(2)
Si7 Si5 Si6 113.07(9)
Si8 Si5 Si6 109.47(9)
O4 Si6 O6 119.7(3)
O4 Si6 O5 118.3(3)
O6 Si6 O5 117.3(3)
O4 Si6 N2 82.8(2)
O6 Si6 N2 82.9(2)
O5 Si6 N2 82.6(2)
O4 Si6 Si5 96.79(18)
O6 Si6 Si5 95.83(17)
O5 Si6 Si5 99.06(16)
N2 Si6 Si5 178.26(17)
C15 Si7 C13 107.2(3)
C15 Si7 C14 109.2(4)
C13 Si7 C14 106.4(3)
C15 Si7 Si5 114.3(3)
C13 Si7 Si5 110.6(2)
C14 Si7 Si5 108.7(2)
C22 Si8 C23 107.1(4)
C22 Si8 C24 108.0(3)
C23 Si8 C24 108.3(4)
C22 Si8 Si5 112.5(3)
C23 Si8 Si5 109.3(3)
C24 Si8 Si5 111.5(2)
C28 N1 C30 115.1(5)
C28 N1 C26 113.9(6)
C30 N1 C26 112.3(5)
C28 N1 Si3 104.7(4)
C30 N1 Si3 104.9(4)
C26 N1 Si3 104.7(4)
C34 N2 C36 113.6(5)
C34 N2 C32 112.7(5)
C36 N2 C32 114.2(5)
C34 N2 Si6 104.6(4)
C36 N2 Si6 105.4(4)
C32 N2 Si6 105.1(4)
C25 O1 Si3 121.4(4)
C27 O2 Si3 122.9(4)
C29 O3 Si3 123.6(4)
C31 O4 Si6 123.8(4)
C33 O5 Si6 122.1(4)
C35 O6 Si6 121.7(4)
C3 C1 C2 121.6(6)
C4 C2 C1 119.7(7)
C1 C3 C5 118.1(6)
C1 C3 Si1 120.2(5)
C5 C3 Si1 121.5(5)
C6 C4 C2 119.5(6)
C6 C5 C3 119.8(7)
C4 C6 C5 121.2(7)
C12 C7 C9 121.9(6)
C10 C8 C9 120.8(6)
C7 C9 C8 116.8(5)
C7 C9 Si5 123.3(5)
C8 C9 Si5 119.9(4)
C11 C10 C8 120.4(6)
C10 C11 C12 120.1(6)
C11 C12 C7 120.0(6)
O1 C25 C26 110.2(6)
N1 C26 C25 104.4(5)
O2 C27 C28 107.5(6)
N1 C28 C27 105.1(6)
O3 C29 C30 107.9(5)
N1 C30 C29 106.9(5)
O4 C31 C32 109.3(5)
N2 C32 C31 105.8(5)
O5 C33 C34 108.6(5)
N2 C34 C33 106.2(5)
O6 C35 C36 109.5(5)
N2 C36 C35 104.5(5)

loop_
_geom_bond_atom_site_label_1
_geom_bond_atom_site_label_2
_geom_bond_distance
Si1 C3 1.910(6)
Si1 Si4 2.342(2)
Si1 Si2 2.344(2)
Si1 Si3 2.364(2)
Si2 C18 1.870(7)
Si2 C17 1.875(7)
Si2 C16 1.880(7)
Si3 O2 1.650(5)
Si3 O1 1.674(5)
Si3 O3 1.676(5)
Si3 N1 2.162(5)
Si4 C19 1.875(8)
Si4 C21 1.884(7)
Si4 C20 1.885(7)
Si5 C9 1.904(6)
Si5 Si7 2.342(2)
Si5 Si8 2.358(3)
Si5 Si6 2.383(2)
Si6 O4 1.662(5)
Si6 O6 1.674(4)
Si6 O5 1.682(5)
Si6 N2 2.175(6)
Si7 C15 1.868(6)
Si7 C13 1.874(7)
Si7 C14 1.878(7)
Si8 C22 1.878(7)
Si8 C23 1.885(7)
Si8 C24 1.887(7)
N1 C28 1.460(9)
N1 C30 1.469(9)
N1 C26 1.496(8)
N2 C34 1.463(8)
N2 C36 1.479(8)
N2 C32 1.487(7)
O1 C25 1.430(8)
O2 C27 1.434(8)
O3 C29 1.426(8)
O4 C31 1.423(8)
O5 C33 1.432(7)
O6 C35 1.428(8)
C1 C3 1.390(9)
C1 C2 1.393(9)
C2 C4 1.391(11)
C3 C5 1.407(9)
C4 C6 1.376(12)
C5 C6 1.398(10)
C7 C12 1.386(9)
C7 C9 1.388(8)
C8 C10 1.406(9)
C8 C9 1.410(9)
C10 C11 1.349(10)
C11 C12 1.383(11)
C25 C26 1.513(10)
C27 C28 1.540(11)
C29 C30 1.517(10)
C31 C32 1.521(9)
C33 C34 1.505(9)
C35 C36 1.521(10)

loop_
_geom_torsion_atom_site_label_1
_geom_torsion_atom_site_label_2
_geom_torsion_atom_site_label_3
_geom_torsion_atom_site_label_4
_geom_torsion
C3 Si1 Si2 C18 80.5(3)
Si4 Si1 Si2 C18 -162.0(3)
Si3 Si1 Si2 C18 -41.6(3)
C3 Si1 Si2 C17 -36.2(4)
Si4 Si1 Si2 C17 81.3(3)
Si3 Si1 Si2 C17 -158.2(3)
C3 Si1 Si2 C16 -157.9(3)
Si4 Si1 Si2 C16 -40.4(3)
Si3 Si1 Si2 C16 80.0(3)
C3 Si1 Si3 O2 -35.4(3)
Si4 Si1 Si3 O2 -158.4(2)
Si2 Si1 Si3 O2 79.6(2)
C3 Si1 Si3 O1 -156.4(3)
Si4 Si1 Si3 O1 80.6(2)
Si2 Si1 Si3 O1 -41.4(2)
C3 Si1 Si3 O3 84.6(3)
Si4 Si1 Si3 O3 -38.4(2)
Si2 Si1 Si3 O3 -160.41(19)
C3 Si1 Si3 N1 145(2)
Si4 Si1 Si3 N1 22(2)
Si2 Si1 Si3 N1 -100(2)
C3 Si1 Si4 C19 -164.8(3)
Si2 Si1 Si4 C19 83.4(3)
Si3 Si1 Si4 C19 -40.0(3)
C3 Si1 Si4 C21 -46.9(3)
Si2 Si1 Si4 C21 -158.7(3)
Si3 Si1 Si4 C21 77.9(3)
C3 Si1 Si4 C20 74.9(3)
Si2 Si1 Si4 C20 -36.9(3)
Si3 Si1 Si4 C20 -160.3(2)
C9 Si5 Si6 O4 108.2(3)
Si7 Si5 Si6 O4 -137.0(2)
Si8 Si5 Si6 O4 -15.7(2)
C9 Si5 Si6 O6 -130.9(3)
Si7 Si5 Si6 O6 -16.1(2)
Si8 Si5 Si6 O6 105.18(19)
C9 Si5 Si6 O5 -12.0(3)
Si7 Si5 Si6 O5 102.8(2)
Si8 Si5 Si6 O5 -135.95(19)
C9 Si5 Si6 N2 -176(100)
Si7 Si5 Si6 N2 -61(5)
Si8 Si5 Si6 N2 60(5)
C9 Si5 Si7 C15 -160.1(4)
Si8 Si5 Si7 C15 -44.3(3)
Si6 Si5 Si7 C15 77.5(3)
C9 Si5 Si7 C13 78.7(3)
Si8 Si5 Si7 C13 -165.4(3)
Si6 Si5 Si7 C13 -43.7(3)
C9 Si5 Si7 C14 -37.8(3)
Si8 Si5 Si7 C14 78.1(3)
Si6 Si5 Si7 C14 -160.2(3)
C9 Si5 Si8 C22 69.4(3)
Si7 Si5 Si8 C22 -40.4(3)
Si6 Si5 Si8 C22 -164.4(3)
C9 Si5 Si8 C23 -171.8(3)
Si7 Si5 Si8 C23 78.4(3)
Si6 Si5 Si8 C23 -45.6(3)
C9 Si5 Si8 C24 -52.0(3)
Si7 Si5 Si8 C24 -161.9(3)
Si6 Si5 Si8 C24 74.2(3)
O2 Si3 N1 C28 -18.4(5)
O1 Si3 N1 C28 102.3(5)
O3 Si3 N1 C28 -138.0(5)
Si1 Si3 N1 C28 161(2)
O2 Si3 N1 C30 103.2(4)
O1 Si3 N1 C30 -136.2(5)
O3 Si3 N1 C30 -16.5(4)
Si1 Si3 N1 C30 -78(2)
O2 Si3 N1 C26 -138.5(4)
O1 Si3 N1 C26 -17.8(4)
O3 Si3 N1 C26 101.9(4)
Si1 Si3 N1 C26 41(2)
O4 Si6 N2 C34 -103.3(4)
O6 Si6 N2 C34 135.5(4)
O5 Si6 N2 C34 16.7(4)
Si5 Si6 N2 C34 -179(100)
O4 Si6 N2 C36 136.7(4)
O6 Si6 N2 C36 15.4(4)
O5 Si6 N2 C36 -103.4(4)
Si5 Si6 N2 C36 61(5)
O4 Si6 N2 C32 15.7(4)
O6 Si6 N2 C32 -105.5(4)
O5 Si6 N2 C32 135.7(4)
Si5 Si6 N2 C32 -60(5)
O2 Si3 O1 C25 71.7(6)
O3 Si3 O1 C25 -85.0(6)
N1 Si3 O1 C25 -6.9(6)
Si1 Si3 O1 C25 176.5(6)
O1 Si3 O2 C27 -86.6(6)
O3 Si3 O2 C27 70.1(6)
N1 Si3 O2 C27 -7.8(5)
Si1 Si3 O2 C27 172.3(5)
O2 Si3 O3 C29 -85.8(6)
O1 Si3 O3 C29 71.2(6)
N1 Si3 O3 C29 -7.5(5)
Si1 Si3 O3 C29 168.9(5)
O6 Si6 O4 C31 85.3(6)
O5 Si6 O4 C31 -69.9(6)
N2 Si6 O4 C31 7.7(5)
Si5 Si6 O4 C31 -174.0(5)
O4 Si6 O5 C33 86.3(5)
O6 Si6 O5 C33 -69.5(6)
N2 Si6 O5 C33 8.6(5)
Si5 Si6 O5 C33 -170.9(5)
O4 Si6 O6 C35 -67.1(6)
O5 Si6 O6 C35 88.3(5)
N2 Si6 O6 C35 10.4(5)
Si5 Si6 O6 C35 -168.3(5)
C3 C1 C2 C4 1.1(9)
C2 C1 C3 C5 1.5(9)
C2 C1 C3 Si1 177.7(4)
Si4 Si1 C3 C1 167.3(4)
Si2 Si1 C3 C1 -75.4(5)
Si3 Si1 C3 C1 46.0(5)
Si4 Si1 C3 C5 -16.7(5)
Si2 Si1 C3 C5 100.6(5)
Si3 Si1 C3 C5 -138.0(5)
C1 C2 C4 C6 -2.8(10)
C1 C3 C5 C6 -2.5(9)
Si1 C3 C5 C6 -178.5(5)
C2 C4 C6 C5 1.9(11)
C3 C5 C6 C4 0.8(11)
C12 C7 C9 C8 -0.1(9)
C12 C7 C9 Si5 -176.8(5)
C10 C8 C9 C7 -1.0(8)
C10 C8 C9 Si5 175.8(4)
Si7 Si5 C9 C7 99.9(5)
Si8 Si5 C9 C7 -14.9(5)
Si6 Si5 C9 C7 -138.4(4)
Si7 Si5 C9 C8 -76.7(4)
Si8 Si5 C9 C8 168.5(4)
Si6 Si5 C9 C8 45.0(5)
C9 C8 C10 C11 1.6(9)
C8 C10 C11 C12 -1.0(10)
C10 C11 C12 C7 -0.1(10)
C9 C7 C12 C11 0.7(10)
Si3 O1 C25 C26 30.7(9)
C28 N1 C26 C25 -79.0(7)
C30 N1 C26 C25 148.0(6)
Si3 N1 C26 C25 34.7(6)
O1 C25 C26 N1 -42.1(8)
Si3 O2 C27 C28 31.2(8)
C30 N1 C28 C27 -78.7(7)
C26 N1 C28 C27 149.6(6)
Si3 N1 C28 C27 35.9(6)
O2 C27 C28 N1 -42.8(7)
Si3 O3 C29 C30 29.3(8)
C28 N1 C30 C29 147.9(6)
C26 N1 C30 C29 -79.7(7)
Si3 N1 C30 C29 33.4(6)
O3 C29 C30 N1 -39.9(7)
Si6 O4 C31 C32 -29.3(8)
C34 N2 C32 C31 81.6(6)
C36 N2 C32 C31 -146.8(5)
Si6 N2 C32 C31 -31.8(5)
O4 C31 C32 N2 38.7(7)
Si6 O5 C33 C34 -31.9(7)
C36 N2 C34 C33 79.6(6)
C32 N2 C34 C33 -148.5(5)
Si6 N2 C34 C33 -34.8(5)
O5 C33 C34 N2 42.7(7)
Si6 O6 C35 C36 -34.1(7)
C34 N2 C36 C35 -147.5(5)
C32 N2 C36 C35 81.4(6)
Si6 N2 C36 C35 -33.5(5)
O6 C35 C36 N2 42.7(7)

loop_
_platon_squeeze_void_nr
_platon_squeeze_void_average_x
_platon_squeeze_void_average_y
_platon_squeeze_void_average_z
_platon_squeeze_void_volume
_platon_squeeze_void_count_electrons
_platon_squeeze_void_content
1 0.081 0.117 0.275 24 1 ' '
2 0.419 0.117 0.775 24 1 ' '
3 0.581 0.882 0.275 24 1 ' '
4 0.919 0.882 0.775 24 1 ' '
